data_4503777
loop_
_publ_author_name
'Wu, Benlai'
'Liu, Caiping'
'Yuan, Daqiang'
'Jiang, Feilong'
'Hong, Maochun'

_publ_section_title
;
 Molecule Cleft and Squares with Binicotinic Bishydrazone Ligand: Crystal
 Structures, Spectroscopic Properties, and Calculation
;
_journal_issue 10
_journal_name_full 'Crystal Growth &amp; Design'
_journal_page_first 3791
_journal_paper_doi 10.1021/cg8004322
_journal_volume 8
_journal_year 2008
_chemical_formula_sum 'C52 H41 Mn2 N12 O12'
_chemical_formula_weight 1135.85
_chemical_name_systematic
; 
 ? 
;
_space_group_IT_number 9
_symmetry_cell_setting monoclinic
_symmetry_space_group_name_Hall 'C -2yc'
_symmetry_space_group_name_H-M 'C 1 c 1'
_atom_sites_solution_hydrogens geom
_atom_sites_solution_primary direct
_atom_sites_solution_secondary difmap
_audit_creation_method SHELXL-97
_cell_angle_alpha 90.00
_cell_angle_beta 124.826(4)
_cell_angle_gamma 90.00
_cell_formula_units_Z 4
_cell_length_a 18.024(7)
_cell_length_b 22.506(7)
_cell_length_c 14.515(6)
_cell_measurement_reflns_used 5846
_cell_measurement_temperature 130(2)
_cell_measurement_theta_max 27.4835
_cell_measurement_theta_min 3.0043
_cell_volume 4833(3)
_computing_cell_refinement CrystalClear
_computing_data_collection 'CrystalClear (Rigaku, 2000)'
_computing_data_reduction CrystalClear
_computing_molecular_graphics SHELXL97
_computing_publication_material 'SHELXTL (Sheldrick, 1997b)'
_computing_structure_refinement 'SHELXS97 (Sheldrick, 1997a)'
_computing_structure_solution 'SHELXS97 (Sheldrick, 1997a)'
_diffrn_ambient_temperature 130(2)
_diffrn_measured_fraction_theta_full 0.998
_diffrn_measured_fraction_theta_max 0.998
_diffrn_measurement_device_type 'Mercury CCD'
_diffrn_measurement_method '\w scan'
_diffrn_radiation_monochromator graphite
_diffrn_radiation_source 'fine-focus sealed tube'
_diffrn_radiation_type MoK\a
_diffrn_radiation_wavelength 0.71073
_diffrn_reflns_av_R_equivalents 0.0378
_diffrn_reflns_av_sigmaI/netI 0.0587
_diffrn_reflns_limit_h_max 22
_diffrn_reflns_limit_h_min -23
_diffrn_reflns_limit_k_max 20
_diffrn_reflns_limit_k_min -29
_diffrn_reflns_limit_l_max 18
_diffrn_reflns_limit_l_min -18
_diffrn_reflns_number 18524
_diffrn_reflns_theta_full 27.49
_diffrn_reflns_theta_max 27.49
_diffrn_reflns_theta_min 3.00
_exptl_absorpt_coefficient_mu 0.603
_exptl_absorpt_correction_T_max 1.0000
_exptl_absorpt_correction_T_min 0.9039
_exptl_absorpt_correction_type multi-scan
_exptl_crystal_colour dark
_exptl_crystal_density_diffrn 1.561
_exptl_crystal_density_method 'not measured'
_exptl_crystal_description prism
_exptl_crystal_F_000 2332
_exptl_crystal_size_max 0.2000
_exptl_crystal_size_mid 0.1500
_exptl_crystal_size_min 0.1500
_refine_diff_density_max 0.549
_refine_diff_density_min -0.557
_refine_diff_density_rms 0.071
_refine_ls_abs_structure_details 'Flack H D (1983), Acta Cryst. A39, 876-881'
_refine_ls_abs_structure_Flack 0.32(2)
_refine_ls_extinction_method none
_refine_ls_goodness_of_fit_ref 1.059
_refine_ls_hydrogen_treatment mixed
_refine_ls_matrix_type full
_refine_ls_number_parameters 704
_refine_ls_number_reflns 10329
_refine_ls_number_restraints 2
_refine_ls_restrained_S_all 1.059
_refine_ls_R_factor_all 0.0696
_refine_ls_R_factor_gt 0.0562
_refine_ls_shift/su_max 0.001
_refine_ls_shift/su_mean 0.000
_refine_ls_structure_factor_coef Fsqd
_refine_ls_weighting_details 'calc w=1/[\s^2^(Fo^2^)+(0.0551P)^2^+5.1154P] where P=(Fo^2^+2Fc^2^)/3'
_refine_ls_weighting_scheme calc
_refine_ls_wR_factor_gt 0.1203
_refine_ls_wR_factor_ref 0.1306
_reflns_number_gt 8600
_reflns_number_total 10329
_reflns_threshold_expression >2sigma(I)
_cod_data_source_file cg8004322_si_001.cif
_cod_data_source_block 4
_cod_depositor_comments
;
The following automatic conversions were performed:

'_symmetry_cell_setting' value 'Monoclinic' changed to 'monoclinic'
according to /home/saulius/struct/CIF-dictionaries/cif_core.dic
dictionary named 'cif_core.dic' version 2.4.1 from
2010-06-29.

'_exptl_absorpt_correction_type' value 'Multi-scan'
changed to 'multi-scan' according to
/home/saulius/struct/CIF-dictionaries/cif_core.dic dictionary named
'cif_core.dic' version 2.4.1 from 2010-06-29.

Automatic conversion script
Id: cif_fix_values 1715 2011-07-08 13:25:40Z adriana 
;
_cod_original_cell_volume 4834(3)
_cod_original_sg_symbol_H-M Cc
_cod_database_code 4503777

loop_
_symmetry_equiv_pos_as_xyz
'x, y, z'
'x, -y, z+1/2'
'x+1/2, y+1/2, z'
'x+1/2, -y+1/2, z+1/2'

loop_
_atom_site_label
_atom_site_type_symbol
_atom_site_fract_x
_atom_site_fract_y
_atom_site_fract_z
_atom_site_U_iso_or_equiv
_atom_site_adp_type
_atom_site_occupancy
_atom_site_symmetry_multiplicity
_atom_site_calc_flag
_atom_site_refinement_flags
Mn1 Mn 0.02640(4) 0.37173(3) 0.12835(5) 0.02545(16) Uani 1 1 d .
Mn2 Mn -0.23692(4) 0.35931(3) 0.28980(5) 0.02747(17) Uani 1 1 d .
O1 O 0.0518(3) 0.36585(13) 0.2950(3) 0.0300(8) Uani 1 1 d .
O2 O -0.0071(2) 0.33957(14) -0.0206(3) 0.0289(7) Uani 1 1 d .
O3 O -0.0976(2) 0.38545(14) 0.3692(3) 0.0330(8) Uani 1 1 d .
O4 O -0.3664(2) 0.37196(14) 0.2242(3) 0.0281(8) Uani 1 1 d .
O5 O -0.1010(2) 0.38753(14) 0.0639(3) 0.0263(7) Uani 1 1 d .
O6 O 0.1509(3) 0.37386(13) 0.1913(3) 0.0287(8) Uani 1 1 d .
O7 O -0.2516(3) 0.36070(13) 0.1453(3) 0.0279(8) Uani 1 1 d .
O8 O -0.2095(2) 0.34029(15) 0.4334(3) 0.0332(8) Uani 1 1 d .
O9 O 0.3171(2) 0.36197(15) 0.6666(4) 0.0458(10) Uani 1 1 d .
O10 O -0.0664(3) 0.6099(2) 0.1486(4) 0.0726(14) Uani 1 1 d .
O11 O -0.0030(2) 0.15054(17) 0.2801(3) 0.0422(9) Uani 1 1 d .
O12 O -0.1450(3) 0.39897(17) -0.2078(4) 0.0697(15) Uani 1 1 d .
N1 N 0.0868(3) 0.35551(18) 0.6034(3) 0.0278(9) Uani 1 1 d .
N2 N 0.1692(3) 0.43570(18) 0.5127(3) 0.0294(9) Uani 1 1 d .
N3 N 0.0211(3) 0.26876(17) 0.2589(3) 0.0247(8) Uani 1 1 d .
H3A H 0.0106 0.2336 0.2757 0.030 Uiso 1 1 calc R
N4 N 0.0167(3) 0.27975(18) 0.1610(3) 0.0248(9) Uani 1 1 d .
N5 N -0.1469(3) 0.47924(16) 0.3277(3) 0.0218(8) Uani 1 1 d .
H5A H -0.1376 0.5175 0.3260 0.026 Uiso 1 1 calc R
N6 N -0.2323(3) 0.45551(16) 0.2885(3) 0.0229(8) Uani 1 1 d .
N7 N -0.3704(3) 0.43057(17) -0.0715(3) 0.0269(8) Uani 1 1 d .
N8 N -0.2849(2) 0.35475(17) -0.1633(3) 0.0238(8) Uani 1 1 d .
N9 N -0.0588(3) 0.48540(16) 0.1033(3) 0.0246(8) Uani 1 1 d .
N10 N 0.0255(3) 0.46070(14) 0.1407(3) 0.0196(8) Uani 1 1 d .
N11 N -0.2173(3) 0.26161(17) 0.1749(3) 0.0266(9) Uani 1 1 d .
N12 N -0.2163(3) 0.27373(17) 0.2698(3) 0.0227(8) Uani 1 1 d .
C1 C 0.0771(3) 0.3025(2) 0.6364(4) 0.0278(10) Uani 1 1 d .
H1B H 0.0844 0.3002 0.7065 0.033 Uiso 1 1 calc R
C2 C 0.0575(3) 0.2514(2) 0.5765(4) 0.0294(10) Uani 1 1 d .
H2B H 0.0515 0.2148 0.6042 0.035 Uiso 1 1 calc R
C3 C 0.0464(3) 0.25433(19) 0.4738(4) 0.0277(10) Uani 1 1 d .
H3B H 0.0333 0.2193 0.4306 0.033 Uiso 1 1 calc R
C4 C 0.0546(3) 0.30897(19) 0.4336(4) 0.0193(9) Uani 1 1 d .
C5 C 0.0740(3) 0.35815(19) 0.5028(4) 0.0213(9) Uani 1 1 d .
C6 C 0.0838(3) 0.4201(2) 0.4717(4) 0.0212(9) Uani 1 1 d .
C7 C 0.1851(3) 0.4908(2) 0.4941(4) 0.0359(12) Uani 1 1 d .
H7B H 0.2458 0.5022 0.5251 0.043 Uiso 1 1 calc R
C8 C 0.1174(4) 0.5318(2) 0.4320(5) 0.0396(13) Uani 1 1 d .
H8B H 0.1308 0.5701 0.4176 0.048 Uiso 1 1 calc R
C9 C 0.0296(3) 0.5161(2) 0.3911(5) 0.0298(11) Uani 1 1 d .
H9B H -0.0183 0.5439 0.3497 0.036 Uiso 1 1 calc R
C10 C 0.0122(3) 0.4593(2) 0.4114(4) 0.0220(9) Uani 1 1 d .
C11 C 0.0428(3) 0.3164(2) 0.3249(4) 0.0235(9) Uani 1 1 d .
C12 C -0.0817(3) 0.43927(19) 0.3675(4) 0.0229(9) Uani 1 1 d .
C13 C 0.0131(3) 0.23333(19) 0.1072(4) 0.0260(10) Uani 1 1 d .
H13A H 0.0101 0.1957 0.1345 0.031 Uiso 1 1 calc R
C14 C 0.0135(3) 0.2345(2) 0.0082(4) 0.0256(10) Uani 1 1 d .
C15 C 0.0227(3) 0.1787(2) -0.0294(4) 0.0321(12) Uani 1 1 d .
H15A H 0.0254 0.1435 0.0085 0.039 Uiso 1 1 calc R
C16 C 0.0279(4) 0.1748(2) -0.1204(5) 0.0382(13) Uani 1 1 d .
H16A H 0.0361 0.1375 -0.1438 0.046 Uiso 1 1 calc R
C17 C 0.0208(5) 0.2266(2) -0.1772(5) 0.0442(15) Uani 1 1 d .
H17A H 0.0233 0.2243 -0.2408 0.053 Uiso 1 1 calc R
C18 C 0.0103(4) 0.2812(2) -0.1432(5) 0.0357(12) Uani 1 1 d .
H18A H 0.0052 0.3157 -0.1841 0.043 Uiso 1 1 calc R
C19 C 0.0070(3) 0.2870(2) -0.0488(4) 0.0244(10) Uani 1 1 d .
C20 C -0.2971(3) 0.49375(19) 0.2516(4) 0.0217(9) Uani 1 1 d .
H20A H -0.2829 0.5347 0.2555 0.026 Uiso 1 1 calc R
C21 C -0.3893(3) 0.4776(2) 0.2051(4) 0.0224(9) Uani 1 1 d .
C22 C -0.4514(3) 0.5254(2) 0.1703(4) 0.0272(10) Uani 1 1 d .
H22A H -0.4308 0.5651 0.1780 0.033 Uiso 1 1 calc R
C23 C -0.5411(3) 0.5147(2) 0.1255(5) 0.0375(12) Uani 1 1 d .
H23A H -0.5825 0.5467 0.1037 0.045 Uiso 1 1 calc R
C24 C -0.5695(4) 0.4563(2) 0.1130(5) 0.0388(13) Uani 1 1 d .
H24A H -0.6313 0.4486 0.0820 0.047 Uiso 1 1 calc R
C25 C -0.5121(4) 0.4093(2) 0.1434(5) 0.0329(12) Uani 1 1 d .
H25A H -0.5353 0.3700 0.1311 0.040 Uiso 1 1 calc R
C26 C -0.4192(3) 0.41791(19) 0.1927(4) 0.0228(9) Uani 1 1 d .
C27 C -0.2138(3) 0.45911(19) 0.0232(4) 0.0215(9) Uani 1 1 d .
C28 C -0.3236(4) 0.5294(2) 0.0006(5) 0.0353(12) Uani 1 1 d .
H28A H -0.3396 0.5680 0.0102 0.042 Uiso 1 1 calc R
C29 C -0.3874(4) 0.4854(2) -0.0521(4) 0.0348(12) Uani 1 1 d .
H29A H -0.4475 0.4944 -0.0765 0.042 Uiso 1 1 calc R
C30 C -0.2351(4) 0.51600(19) 0.0396(4) 0.0297(11) Uani 1 1 d .
C31 C -0.2843(3) 0.4177(2) -0.0326(4) 0.0206(9) Uani 1 1 d .
C32 C -0.2722(3) 0.35651(19) -0.0625(4) 0.0182(9) Uani 1 1 d .
C33 C -0.2775(3) 0.3022(2) -0.1994(4) 0.0324(11) Uani 1 1 d .
H33A H -0.2863 0.3007 -0.2705 0.039 Uiso 1 1 calc R
C34 C -0.2579(4) 0.2496(2) -0.1405(5) 0.0354(12) Uani 1 1 d .
H34A H -0.2539 0.2131 -0.1702 0.042 Uiso 1 1 calc R
C35 C -0.2443(4) 0.2521(2) -0.0363(4) 0.0305(11) Uani 1 1 d .
H35A H -0.2295 0.2171 0.0075 0.037 Uiso 1 1 calc R
C36 C -0.2525(3) 0.30573(19) 0.0032(4) 0.0202(9) Uani 1 1 d .
C37 C -0.1198(3) 0.44290(18) 0.0656(4) 0.0204(9) Uani 1 1 d .
C38 C -0.2382(3) 0.30952(19) 0.1148(4) 0.0208(9) Uani 1 1 d .
C39 C 0.0928(3) 0.49681(19) 0.1829(4) 0.0225(9) Uani 1 1 d .
H39A H 0.0814 0.5380 0.1833 0.027 Uiso 1 1 calc R
C40 C 0.1840(3) 0.47866(19) 0.2293(4) 0.0226(9) Uani 1 1 d .
C41 C 0.2499(3) 0.5230(2) 0.2726(4) 0.0278(10) Uani 1 1 d .
H41A H 0.2322 0.5632 0.2687 0.033 Uiso 1 1 calc R
C42 C 0.3399(4) 0.5103(2) 0.3211(5) 0.0370(12) Uani 1 1 d .
H42A H 0.3838 0.5411 0.3499 0.044 Uiso 1 1 calc R
C43 C 0.3650(3) 0.4508(2) 0.3267(5) 0.0376(12) Uani 1 1 d .
H43A H 0.4266 0.4411 0.3602 0.045 Uiso 1 1 calc R
C44 C 0.3013(3) 0.4064(2) 0.2843(4) 0.0307(11) Uani 1 1 d .
H44A H 0.3199 0.3664 0.2890 0.037 Uiso 1 1 calc R
C45 C 0.2094(3) 0.41863(18) 0.2341(4) 0.0211(9) Uani 1 1 d .
C46 C -0.2090(3) 0.2287(2) 0.3302(4) 0.0269(10) Uani 1 1 d .
H46A H -0.1994 0.1906 0.3106 0.032 Uiso 1 1 calc R
C47 C -0.2146(3) 0.2328(2) 0.4244(4) 0.0257(10) Uani 1 1 d .
C48 C -0.2226(4) 0.1798(2) 0.4696(5) 0.0417(14) Uani 1 1 d .
H48A H -0.2207 0.1432 0.4384 0.050 Uiso 1 1 calc R
C49 C -0.2328(5) 0.1782(3) 0.5542(6) 0.0532(17) Uani 1 1 d .
H49A H -0.2371 0.1416 0.5836 0.064 Uiso 1 1 calc R
C50 C -0.2366(6) 0.2323(3) 0.5966(6) 0.060(2) Uani 1 1 d .
H50A H -0.2451 0.2324 0.6555 0.073 Uiso 1 1 calc R
C51 C -0.2288(5) 0.2861(3) 0.5573(6) 0.0531(17) Uani 1 1 d .
H51A H -0.2317 0.3220 0.5894 0.064 Uiso 1 1 calc R
C52 C -0.2166(3) 0.2880(2) 0.4696(4) 0.0297(11) Uani 1 1 d .

loop_
_atom_site_aniso_label
_atom_site_aniso_U_11
_atom_site_aniso_U_22
_atom_site_aniso_U_33
_atom_site_aniso_U_23
_atom_site_aniso_U_13
_atom_site_aniso_U_12
Mn1 0.0244(3) 0.0264(3) 0.0284(4) -0.0097(3) 0.0167(3) -0.0079(3)
Mn2 0.0258(3) 0.0291(4) 0.0314(4) 0.0111(3) 0.0186(3) 0.0086(3)
O1 0.044(2) 0.0268(18) 0.0266(18) -0.0001(13) 0.0247(16) -0.0063(14)
O2 0.0394(18) 0.0201(15) 0.0321(19) 0.0031(13) 0.0232(16) 0.0063(13)
O3 0.0235(17) 0.0208(17) 0.053(2) 0.0125(15) 0.0210(17) 0.0028(13)
O4 0.0241(17) 0.0209(16) 0.041(2) 0.0009(14) 0.0193(16) 0.0014(13)
O5 0.0230(16) 0.0202(16) 0.0334(19) -0.0065(13) 0.0148(15) -0.0010(13)
O6 0.0339(19) 0.0174(15) 0.035(2) -0.0046(13) 0.0199(16) -0.0041(13)
O7 0.043(2) 0.0162(16) 0.0309(18) 0.0020(12) 0.0246(16) 0.0044(13)
O8 0.0394(19) 0.0272(17) 0.040(2) -0.0040(15) 0.0267(17) -0.0024(15)
O9 0.037(2) 0.033(2) 0.054(2) 0.0057(17) 0.0180(19) 0.0065(16)
O10 0.067(3) 0.057(3) 0.081(3) -0.001(3) 0.034(3) -0.012(2)
O11 0.0345(19) 0.0325(18) 0.054(2) 0.0054(17) 0.0222(18) 0.0068(15)
O12 0.031(2) 0.028(2) 0.098(4) 0.016(2) 0.006(2) -0.0058(17)
N1 0.029(2) 0.031(2) 0.024(2) 0.0012(17) 0.0151(17) -0.0030(17)
N2 0.0229(19) 0.033(2) 0.027(2) 0.0008(17) 0.0113(17) -0.0067(17)
N3 0.034(2) 0.0191(18) 0.025(2) -0.0002(15) 0.0189(17) -0.0021(16)
N4 0.0243(19) 0.029(2) 0.021(2) -0.0055(15) 0.0125(17) -0.0008(16)
N5 0.0219(18) 0.0181(17) 0.025(2) 0.0001(15) 0.0130(16) 0.0026(15)
N6 0.0236(18) 0.0272(18) 0.0164(18) -0.0010(17) 0.0105(16) 0.0032(17)
N7 0.0210(18) 0.0259(19) 0.031(2) -0.0013(16) 0.0131(17) 0.0012(15)
N8 0.0213(18) 0.030(2) 0.0191(18) -0.0021(16) 0.0110(15) -0.0035(16)
N9 0.0222(19) 0.0202(18) 0.030(2) 0.0023(16) 0.0145(17) 0.0016(15)
N10 0.0200(17) 0.0153(15) 0.024(2) 0.0004(15) 0.0124(16) -0.0006(15)
N11 0.034(2) 0.0225(19) 0.028(2) -0.0001(16) 0.0206(18) 0.0014(16)
N12 0.0209(18) 0.0219(18) 0.024(2) 0.0001(15) 0.0120(16) 0.0034(15)
C1 0.024(2) 0.036(3) 0.024(2) 0.007(2) 0.015(2) 0.004(2)
C2 0.036(3) 0.026(2) 0.035(3) 0.010(2) 0.026(2) 0.005(2)
C3 0.032(2) 0.017(2) 0.039(3) -0.002(2) 0.023(2) -0.0003(19)
C4 0.020(2) 0.017(2) 0.020(2) 0.0016(17) 0.0106(18) -0.0015(16)
C5 0.0161(19) 0.024(2) 0.023(2) 0.0019(17) 0.0108(17) 0.0021(16)
C6 0.022(2) 0.025(2) 0.019(2) -0.0012(17) 0.0132(18) -0.0002(18)
C7 0.023(2) 0.039(3) 0.040(3) -0.004(2) 0.014(2) -0.014(2)
C8 0.044(3) 0.021(2) 0.058(4) 0.001(2) 0.032(3) -0.007(2)
C9 0.029(3) 0.021(2) 0.042(3) 0.002(2) 0.022(2) -0.001(2)
C10 0.025(2) 0.020(2) 0.023(2) -0.0017(18) 0.015(2) -0.0010(17)
C11 0.020(2) 0.023(2) 0.025(2) 0.0008(18) 0.0117(18) -0.0004(17)
C12 0.030(2) 0.021(2) 0.023(2) 0.0039(17) 0.018(2) 0.0021(18)
C13 0.029(2) 0.019(2) 0.026(3) 0.0018(18) 0.013(2) -0.0010(18)
C14 0.025(2) 0.024(2) 0.020(2) -0.0063(17) 0.0086(19) -0.0008(18)
C15 0.041(3) 0.029(2) 0.027(3) 0.005(2) 0.020(2) 0.007(2)
C16 0.055(3) 0.028(3) 0.039(3) -0.009(2) 0.031(3) -0.002(2)
C17 0.074(4) 0.036(3) 0.047(4) -0.002(3) 0.049(3) 0.002(3)
C18 0.055(3) 0.026(2) 0.042(3) 0.000(2) 0.037(3) 0.000(2)
C19 0.029(2) 0.021(2) 0.026(3) -0.0011(18) 0.017(2) 0.0032(18)
C20 0.025(2) 0.021(2) 0.020(2) 0.0035(17) 0.0131(19) 0.0076(17)
C21 0.021(2) 0.028(2) 0.017(2) -0.0005(17) 0.0106(18) 0.0048(18)
C22 0.030(2) 0.022(2) 0.029(2) 0.0015(18) 0.016(2) 0.0066(19)
C23 0.024(2) 0.031(3) 0.045(3) 0.000(2) 0.013(2) 0.012(2)
C24 0.030(3) 0.030(3) 0.048(3) -0.001(2) 0.017(3) 0.007(2)
C25 0.031(3) 0.027(2) 0.045(3) -0.006(2) 0.025(2) -0.004(2)
C26 0.028(2) 0.019(2) 0.023(2) 0.0016(17) 0.015(2) 0.0082(17)
C27 0.022(2) 0.021(2) 0.020(2) 0.0036(17) 0.0106(19) 0.0030(17)
C28 0.036(3) 0.032(3) 0.036(3) 0.001(2) 0.019(2) 0.015(2)
C29 0.033(3) 0.037(3) 0.036(3) 0.002(2) 0.020(2) 0.010(2)
C30 0.037(3) 0.022(2) 0.034(3) 0.000(2) 0.023(2) 0.006(2)
C31 0.024(2) 0.022(2) 0.015(2) 0.0035(16) 0.0105(18) 0.0042(17)
C32 0.0137(18) 0.022(2) 0.017(2) -0.0057(16) 0.0070(16) -0.0018(16)
C33 0.035(3) 0.040(3) 0.025(3) -0.007(2) 0.018(2) -0.002(2)
C34 0.043(3) 0.031(3) 0.040(3) -0.009(2) 0.029(3) 0.003(2)
C35 0.046(3) 0.024(2) 0.028(3) 0.0015(19) 0.025(2) 0.004(2)
C36 0.018(2) 0.020(2) 0.026(2) -0.0059(18) 0.0151(18) -0.0044(16)
C37 0.024(2) 0.0160(19) 0.024(2) 0.0004(17) 0.0151(19) 0.0009(16)
C38 0.023(2) 0.019(2) 0.023(2) -0.0008(17) 0.0141(18) 0.0001(16)
C39 0.026(2) 0.0169(19) 0.025(2) 0.0042(17) 0.0144(19) -0.0001(17)
C40 0.027(2) 0.019(2) 0.019(2) 0.0014(17) 0.012(2) -0.0007(18)
C41 0.026(2) 0.022(2) 0.028(2) 0.0027(19) 0.011(2) 0.0007(19)
C42 0.029(3) 0.030(3) 0.046(3) 0.000(2) 0.019(2) -0.005(2)
C43 0.021(2) 0.035(3) 0.048(3) 0.005(2) 0.015(2) 0.002(2)
C44 0.031(3) 0.020(2) 0.033(3) 0.001(2) 0.014(2) 0.0006(19)
C45 0.023(2) 0.018(2) 0.022(2) 0.0015(17) 0.0126(19) 0.0028(17)
C46 0.034(2) 0.016(2) 0.029(3) 0.0060(17) 0.017(2) 0.0023(18)
C47 0.026(2) 0.030(2) 0.020(2) 0.0022(19) 0.013(2) 0.0014(19)
C48 0.062(4) 0.026(3) 0.043(3) 0.014(2) 0.033(3) 0.011(2)
C49 0.090(5) 0.035(3) 0.062(4) 0.016(3) 0.060(4) 0.008(3)
C50 0.109(6) 0.039(3) 0.061(5) 0.014(3) 0.065(5) 0.016(4)
C51 0.089(5) 0.036(3) 0.050(4) 0.003(3) 0.050(4) 0.014(3)
C52 0.029(3) 0.027(2) 0.037(3) 0.003(2) 0.021(2) 0.003(2)

loop_
_atom_type_symbol
_atom_type_description
_atom_type_scat_dispersion_real
_atom_type_scat_dispersion_imag
_atom_type_scat_source
C C 0.0033 0.0016 'International Tables Vol C Tables 4.2.6.8 and 6.1.1.4'
H H 0.0000 0.0000 'International Tables Vol C Tables 4.2.6.8 and 6.1.1.4'
N N 0.0061 0.0033 'International Tables Vol C Tables 4.2.6.8 and 6.1.1.4'
O O 0.0106 0.0060 'International Tables Vol C Tables 4.2.6.8 and 6.1.1.4'
Mn Mn 0.3368 0.7283 'International Tables Vol C Tables 4.2.6.8 and 6.1.1.4'

loop_
_geom_angle_atom_site_label_1
_geom_angle_atom_site_label_2
_geom_angle_atom_site_label_3
_geom_angle
O6 Mn1 O5 168.07(14)
O6 Mn1 N10 89.98(16)
O5 Mn1 N10 78.14(15)
O6 Mn1 O2 94.21(15)
O5 Mn1 O2 90.10(14)
N10 Mn1 O2 116.08(15)
O6 Mn1 N4 98.18(15)
O5 Mn1 N4 93.38(14)
N10 Mn1 N4 158.74(16)
O2 Mn1 N4 83.02(14)
O6 Mn1 O1 91.51(16)
O5 Mn1 O1 89.25(14)
N10 Mn1 O1 88.24(14)
O2 Mn1 O1 154.96(13)
N4 Mn1 O1 72.03(13)
O8 Mn2 O7 166.32(15)
O8 Mn2 O4 93.31(15)
O7 Mn2 O4 94.67(16)
O8 Mn2 N12 89.36(16)
O7 Mn2 N12 77.52(14)
O4 Mn2 N12 109.45(15)
O8 Mn2 O3 88.89(15)
O7 Mn2 O3 88.40(15)
O4 Mn2 O3 155.67(12)
N12 Mn2 O3 94.79(15)
O8 Mn2 N6 104.36(15)
O7 Mn2 N6 87.54(14)
O4 Mn2 N6 83.82(15)
N12 Mn2 N6 160.58(16)
O3 Mn2 N6 72.19(14)
C11 O1 Mn1 117.0(3)
C19 O2 Mn1 131.2(3)
C12 O3 Mn2 117.6(3)
C26 O4 Mn2 135.4(3)
C37 O5 Mn1 114.5(3)
C45 O6 Mn1 130.9(3)
C38 O7 Mn2 114.3(3)
C52 O8 Mn2 127.8(3)
C1 N1 C5 117.0(4)
C7 N2 C6 118.5(4)
C11 N3 N4 114.2(4)
C11 N3 H3A 122.9
N4 N3 H3A 122.9
C13 N4 N3 115.3(4)
C13 N4 Mn1 129.1(3)
N3 N4 Mn1 115.4(3)
C12 N5 N6 114.4(4)
C12 N5 H5A 122.8
N6 N5 H5A 122.8
C20 N6 N5 115.8(4)
C20 N6 Mn2 129.6(3)
N5 N6 Mn2 114.5(3)
C29 N7 C31 117.2(4)
C33 N8 C32 117.5(4)
C37 N9 N10 109.6(3)
C39 N10 N9 116.9(3)
C39 N10 Mn1 128.1(3)
N9 N10 Mn1 115.0(3)
C38 N11 N12 109.6(4)
C46 N12 N11 117.0(4)
C46 N12 Mn2 127.3(3)
N11 N12 Mn2 115.5(3)
N1 C1 C2 124.4(5)
N1 C1 H1B 117.8
C2 C1 H1B 117.8
C1 C2 C3 118.2(4)
C1 C2 H2B 120.9
C3 C2 H2B 120.9
C2 C3 C4 120.2(4)
C2 C3 H3B 119.9
C4 C3 H3B 119.9
C5 C4 C3 115.9(4)
C5 C4 C11 120.1(4)
C3 C4 C11 124.0(4)
N1 C5 C4 124.3(4)
N1 C5 C6 112.9(4)
C4 C5 C6 122.8(4)
N2 C6 C10 122.2(4)
N2 C6 C5 114.2(4)
C10 C6 C5 123.5(4)
N2 C7 C8 122.8(4)
N2 C7 H7B 118.6
C8 C7 H7B 118.6
C7 C8 C9 118.7(4)
C7 C8 H8B 120.6
C9 C8 H8B 120.6
C8 C9 C10 119.0(5)
C8 C9 H9B 120.5
C10 C9 H9B 120.5
C6 C10 C9 118.6(4)
C6 C10 C12 119.8(4)
C9 C10 C12 121.6(4)
O1 C11 N3 120.8(4)
O1 C11 C4 120.6(4)
N3 C11 C4 118.6(4)
O3 C12 N5 120.7(4)
O3 C12 C10 120.1(4)
N5 C12 C10 119.2(4)
N4 C13 C14 124.4(4)
N4 C13 H13A 117.8
C14 C13 H13A 117.8
C19 C14 C15 120.4(5)
C19 C14 C13 123.7(4)
C15 C14 C13 115.9(4)
C16 C15 C14 120.8(5)
C16 C15 H15A 119.6
C14 C15 H15A 119.6
C15 C16 C17 118.8(5)
C15 C16 H16A 120.6
C17 C16 H16A 120.6
C18 C17 C16 121.2(5)
C18 C17 H17A 119.4
C16 C17 H17A 119.4
C17 C18 C19 121.5(5)
C17 C18 H18A 119.3
C19 C18 H18A 119.3
O2 C19 C14 122.3(4)
O2 C19 C18 120.3(4)
C14 C19 C18 117.2(4)
N6 C20 C21 123.6(4)
N6 C20 H20A 118.2
C21 C20 H20A 118.2
C22 C21 C26 120.4(4)
C22 C21 C20 116.2(4)
C26 C21 C20 123.4(4)
C23 C22 C21 120.8(4)
C23 C22 H22A 119.6
C21 C22 H22A 119.6
C22 C23 C24 118.2(5)
C22 C23 H23A 120.9
C24 C23 H23A 120.9
C25 C24 C23 122.7(5)
C25 C24 H24A 118.7
C23 C24 H24A 118.7
C24 C25 C26 121.2(5)
C24 C25 H25A 119.4
C26 C25 H25A 119.4
O4 C26 C25 119.2(4)
O4 C26 C21 124.0(4)
C25 C26 C21 116.7(4)
C30 C27 C31 117.5(4)
C30 C27 C37 121.1(4)
C31 C27 C37 121.4(4)
C29 C28 C30 118.2(4)
C29 C28 H28A 120.9
C30 C28 H28A 120.9
N7 C29 C28 124.3(5)
N7 C29 H29A 117.9
C28 C29 H29A 117.9
C28 C30 C27 119.6(5)
N7 C31 C27 123.2(4)
N7 C31 C32 113.6(4)
C27 C31 C32 123.0(4)
N8 C32 C36 122.5(4)
N8 C32 C31 112.3(4)
C36 C32 C31 125.2(4)
N8 C33 C34 124.3(5)
N8 C33 H33A 117.8
C34 C33 H33A 117.8
C33 C34 C35 117.7(4)
C33 C34 H34A 121.2
C35 C34 H34A 121.2
C36 C35 C34 119.6(5)
C36 C35 H35A 120.2
C34 C35 H35A 120.2
C35 C36 C32 118.5(4)
C35 C36 C38 120.6(4)
C32 C36 C38 120.9(4)
O5 C37 N9 122.8(4)
O5 C37 C27 118.6(4)
N9 C37 C27 118.6(4)
N11 C38 O7 122.9(4)
N11 C38 C36 119.1(4)
O7 C38 C36 117.9(4)
N10 C39 C40 124.0(4)
N10 C39 H39A 118.0
C40 C39 H39A 118.0
C41 C40 C45 119.4(4)
C41 C40 C39 117.4(4)
C45 C40 C39 123.2(4)
C42 C41 C40 122.1(4)
C42 C41 H41A 118.9
C40 C41 H41A 118.9
C41 C42 C43 118.3(5)
C41 C42 H42A 120.9
C43 C42 H42A 120.9
C44 C43 C42 120.7(5)
C44 C43 H43A 119.7
C42 C43 H43A 119.7
C43 C44 C45 121.7(4)
C43 C44 H44A 119.1
C45 C44 H44A 119.1
O6 C45 C44 118.7(4)
O6 C45 C40 123.5(4)
C44 C45 C40 117.8(4)
N12 C46 C47 124.0(4)
N12 C46 H46A 118.0
C47 C46 H46A 118.0
C48 C47 C52 119.5(5)
C48 C47 C46 118.1(5)
C52 C47 C46 122.3(4)
C49 C48 C47 123.5(5)
C49 C48 H48A 118.2
C47 C48 H48A 118.2
C48 C49 C50 116.8(5)
C48 C49 H49A 121.6
C50 C49 H49A 121.6
C51 C50 C49 123.0(6)
C51 C50 H50A 118.5
C49 C50 H50A 118.5
C50 C51 C52 120.4(6)
C50 C51 H51A 119.8
C52 C51 H51A 119.8
O8 C52 C51 119.0(5)
O8 C52 C47 124.3(5)
C51 C52 C47 116.7(5)

loop_
_geom_bond_atom_site_label_1
_geom_bond_atom_site_label_2
_geom_bond_distance
Mn1 O6 1.880(4)
Mn1 O5 1.955(3)
Mn1 N10 2.011(3)
Mn1 O2 2.018(3)
Mn1 N4 2.153(4)
Mn1 O1 2.194(3)
Mn2 O8 1.896(4)
Mn2 O7 1.959(4)
Mn2 O4 1.973(4)
Mn2 N12 2.014(4)
Mn2 O3 2.162(3)
Mn2 N6 2.167(4)
O1 C11 1.238(5)
O2 C19 1.323(5)
O3 C12 1.248(5)
O4 C26 1.299(5)
O5 C37 1.295(5)
O6 C45 1.329(5)
O7 C38 1.305(5)
O8 C52 1.325(6)
N1 C1 1.335(6)
N1 C5 1.343(6)
N2 C7 1.334(6)
N2 C6 1.341(6)
N3 C11 1.340(6)
N3 N4 1.400(5)
N3 H3A 0.8800
N4 C13 1.284(6)
N5 C12 1.323(6)
N5 N6 1.407(6)
N5 H5A 0.8800
N6 C20 1.295(6)
N7 C29 1.339(6)
N7 C31 1.346(6)
N8 C33 1.332(6)
N8 C32 1.346(6)
N9 C37 1.318(6)
N9 N10 1.403(6)
N10 C39 1.288(6)
N11 C38 1.300(6)
N11 N12 1.394(5)
N12 C46 1.297(6)
C1 C2 1.360(7)
C1 H1B 0.9500
C2 C3 1.388(7)
C2 H2B 0.9500
C3 C4 1.405(6)
C3 H3B 0.9500
C4 C5 1.399(6)
C4 C11 1.476(6)
C5 C6 1.507(6)
C6 C10 1.385(6)
C7 C8 1.377(7)
C7 H7B 0.9500
C8 C9 1.381(7)
C8 H8B 0.9500
C9 C10 1.388(6)
C9 H9B 0.9500
C10 C12 1.497(6)
C13 C14 1.441(7)
C13 H13A 0.9500
C14 C19 1.408(6)
C14 C15 1.417(6)
C15 C16 1.378(7)
C15 H15A 0.9500
C16 C17 1.392(8)
C16 H16A 0.9500
C17 C18 1.377(7)
C17 H17A 0.9500
C18 C19 1.411(7)
C18 H18A 0.9500
C20 C21 1.438(6)
C20 H20A 0.9500
C21 C22 1.420(6)
C21 C26 1.421(6)
C22 C23 1.376(7)
C22 H22A 0.9500
C23 C24 1.386(7)
C23 H23A 0.9500
C24 C25 1.365(7)
C24 H24A 0.9500
C25 C26 1.410(7)
C25 H25A 0.9500
C27 C30 1.396(6)
C27 C31 1.401(6)
C27 C37 1.480(6)
C28 C29 1.372(8)
C28 C30 1.387(7)
C28 H28A 0.9500
C29 H29A 0.9500
C31 C32 1.497(6)
C32 C36 1.398(6)
C33 C34 1.382(7)
C33 H33A 0.9500
C34 C35 1.388(7)
C34 H34A 0.9500
C35 C36 1.380(6)
C35 H35A 0.9500
C36 C38 1.489(6)
C39 C40 1.433(7)
C39 H39A 0.9500
C40 C41 1.396(6)
C40 C45 1.416(6)
C41 C42 1.381(7)
C41 H41A 0.9500
C42 C43 1.400(7)
C42 H42A 0.9500
C43 C44 1.374(7)
C43 H43A 0.9500
C44 C45 1.403(6)
C44 H44A 0.9500
C46 C47 1.431(7)
C46 H46A 0.9500
C47 C48 1.407(7)
C47 C52 1.414(7)
C48 C49 1.342(8)
C48 H48A 0.9500
C49 C50 1.385(9)
C49 H49A 0.9500
C50 C51 1.379(8)
C50 H50A 0.9500
C51 C52 1.412(8)
C51 H51A 0.9500

loop_
_geom_torsion_atom_site_label_1
_geom_torsion_atom_site_label_2
_geom_torsion_atom_site_label_3
_geom_torsion_atom_site_label_4
_geom_torsion
O6 Mn1 O1 C11 -103.0(4)
O5 Mn1 O1 C11 88.9(4)
N10 Mn1 O1 C11 167.1(4)
O2 Mn1 O1 C11 0.3(6)
N4 Mn1 O1 C11 -4.9(3)
O6 Mn1 O2 C19 69.5(4)
O5 Mn1 O2 C19 -121.6(4)
N10 Mn1 O2 C19 161.5(4)
N4 Mn1 O2 C19 -28.2(4)
O1 Mn1 O2 C19 -33.2(6)
O8 Mn2 O3 C12 -112.0(4)
O7 Mn2 O3 C12 81.4(4)
O4 Mn2 O3 C12 -16.5(6)
N12 Mn2 O3 C12 158.7(4)
N6 Mn2 O3 C12 -6.6(3)
O8 Mn2 O4 C26 106.9(5)
O7 Mn2 O4 C26 -84.2(5)
N12 Mn2 O4 C26 -162.6(5)
O3 Mn2 O4 C26 12.3(7)
N6 Mn2 O4 C26 2.8(5)
O6 Mn1 O5 C37 -7.8(10)
N10 Mn1 O5 C37 -2.4(3)
O2 Mn1 O5 C37 -119.1(3)
N4 Mn1 O5 C37 157.9(3)
O1 Mn1 O5 C37 85.9(3)
O5 Mn1 O6 C45 10.9(11)
N10 Mn1 O6 C45 5.6(4)
O2 Mn1 O6 C45 121.8(4)
N4 Mn1 O6 C45 -154.7(4)
O1 Mn1 O6 C45 -82.6(4)
O8 Mn2 O7 C38 14.4(9)
O4 Mn2 O7 C38 -111.1(3)
N12 Mn2 O7 C38 -2.2(3)
O3 Mn2 O7 C38 93.1(3)
N6 Mn2 O7 C38 165.3(3)
O7 Mn2 O8 C52 -40.8(9)
O4 Mn2 O8 C52 84.8(4)
N12 Mn2 O8 C52 -24.6(4)
O3 Mn2 O8 C52 -119.4(4)
N6 Mn2 O8 C52 169.3(4)
C11 N3 N4 C13 167.3(4)
C11 N3 N4 Mn1 -8.4(5)
O6 Mn1 N4 C13 -79.3(4)
O5 Mn1 N4 C13 103.7(4)
N10 Mn1 N4 C13 169.1(4)
O2 Mn1 N4 C13 14.0(4)
O1 Mn1 N4 C13 -168.2(5)
O6 Mn1 N4 N3 95.8(3)
O5 Mn1 N4 N3 -81.3(3)
N10 Mn1 N4 N3 -15.8(6)
O2 Mn1 N4 N3 -171.0(3)
O1 Mn1 N4 N3 6.8(3)
C12 N5 N6 C20 178.4(4)
C12 N5 N6 Mn2 -5.2(5)
O8 Mn2 N6 C20 -94.1(4)
O7 Mn2 N6 C20 92.7(4)
O4 Mn2 N6 C20 -2.3(4)
N12 Mn2 N6 C20 132.1(5)
O3 Mn2 N6 C20 -178.2(5)
O8 Mn2 N6 N5 90.0(3)
O7 Mn2 N6 N5 -83.2(3)
O4 Mn2 N6 N5 -178.2(3)
N12 Mn2 N6 N5 -43.8(7)
O3 Mn2 N6 N5 5.9(3)
C37 N9 N10 C39 -178.2(4)
C37 N9 N10 Mn1 -1.3(5)
O6 Mn1 N10 C39 -2.5(4)
O5 Mn1 N10 C39 178.6(4)
O2 Mn1 N10 C39 -97.2(4)
N4 Mn1 N10 C39 110.5(5)
O1 Mn1 N10 C39 89.0(4)
O6 Mn1 N10 N9 -179.1(3)
O5 Mn1 N10 N9 2.0(3)
O2 Mn1 N10 N9 86.2(3)
N4 Mn1 N10 N9 -66.0(6)
O1 Mn1 N10 N9 -87.6(3)
C38 N11 N12 C46 170.6(4)
C38 N11 N12 Mn2 -4.5(5)
O8 Mn2 N12 C46 13.1(4)
O7 Mn2 N12 C46 -170.8(4)
O4 Mn2 N12 C46 -80.2(4)
O3 Mn2 N12 C46 101.9(4)
N6 Mn2 N12 C46 148.6(5)
O8 Mn2 N12 N11 -172.4(3)
O7 Mn2 N12 N11 3.7(3)
O4 Mn2 N12 N11 94.3(3)
O3 Mn2 N12 N11 -83.6(3)
N6 Mn2 N12 N11 -36.8(7)
C5 N1 C1 C2 1.7(7)
N1 C1 C2 C3 -0.2(8)
C1 C2 C3 C4 -0.6(7)
C2 C3 C4 C5 0.0(7)
C2 C3 C4 C11 -179.1(4)
C1 N1 C5 C4 -2.4(7)
C1 N1 C5 C6 178.3(4)
C3 C4 C5 N1 1.6(7)
C11 C4 C5 N1 -179.3(4)
C3 C4 C5 C6 -179.2(4)
C11 C4 C5 C6 -0.1(7)
C7 N2 C6 C10 -0.1(7)
C7 N2 C6 C5 -176.8(4)
N1 C5 C6 N2 85.1(5)
C4 C5 C6 N2 -94.2(5)
N1 C5 C6 C10 -91.5(5)
C4 C5 C6 C10 89.2(6)
C6 N2 C7 C8 -2.0(8)
N2 C7 C8 C9 2.9(9)
C7 C8 C9 C10 -1.7(8)
N2 C6 C10 C9 1.2(7)
C5 C6 C10 C9 177.5(4)
N2 C6 C10 C12 179.8(4)
C5 C6 C10 C12 -3.8(7)
C8 C9 C10 C6 -0.2(7)
C8 C9 C10 C12 -178.8(5)
Mn1 O1 C11 N3 2.0(6)
Mn1 O1 C11 C4 -177.3(3)
N4 N3 C11 O1 4.3(6)
N4 N3 C11 C4 -176.4(4)
C5 C4 C11 O1 1.6(7)
C3 C4 C11 O1 -179.3(5)
C5 C4 C11 N3 -177.7(4)
C3 C4 C11 N3 1.4(7)
Mn2 O3 C12 N5 6.3(6)
Mn2 O3 C12 C10 -174.2(3)
N6 N5 C12 O3 -0.6(6)
N6 N5 C12 C10 179.9(4)
C6 C10 C12 O3 -11.4(7)
C9 C10 C12 O3 167.1(5)
C6 C10 C12 N5 168.1(4)
C9 C10 C12 N5 -13.3(7)
N3 N4 C13 C14 -176.3(5)
Mn1 N4 C13 C14 -1.2(7)
N4 C13 C14 C19 -7.8(8)
N4 C13 C14 C15 171.0(5)
C19 C14 C15 C16 1.7(8)
C13 C14 C15 C16 -177.1(5)
C14 C15 C16 C17 -2.1(9)
C15 C16 C17 C18 1.0(10)
C16 C17 C18 C19 0.5(10)
Mn1 O2 C19 C14 29.3(7)
Mn1 O2 C19 C18 -154.9(4)
C15 C14 C19 O2 175.8(4)
C13 C14 C19 O2 -5.5(8)
C15 C14 C19 C18 -0.1(7)
C13 C14 C19 C18 178.6(5)
C17 C18 C19 O2 -177.0(5)
C17 C18 C19 C14 -1.0(8)
N5 N6 C20 C21 178.0(4)
Mn2 N6 C20 C21 2.1(7)
N6 C20 C21 C22 179.1(5)
N6 C20 C21 C26 -1.3(7)
C26 C21 C22 C23 0.9(8)
C20 C21 C22 C23 -179.4(5)
C21 C22 C23 C24 -1.5(8)
C22 C23 C24 C25 0.1(9)
C23 C24 C25 C26 1.8(10)
Mn2 O4 C26 C25 177.2(4)
Mn2 O4 C26 C21 -3.1(8)
C24 C25 C26 O4 177.5(5)
C24 C25 C26 C21 -2.2(8)
C22 C21 C26 O4 -178.8(4)
C20 C21 C26 O4 1.6(8)
C22 C21 C26 C25 0.9(7)
C20 C21 C26 C25 -178.7(4)
C31 N7 C29 C28 2.5(8)
C30 C28 C29 N7 -2.0(8)
C29 C28 C30 C27 0.8(8)
C31 C27 C30 C28 -0.2(7)
C37 C27 C30 C28 -178.8(5)
C29 N7 C31 C27 -1.8(7)
C29 N7 C31 C32 -177.4(4)
C30 C27 C31 N7 0.8(7)
C37 C27 C31 N7 179.4(4)
C30 C27 C31 C32 175.9(4)
C37 C27 C31 C32 -5.5(7)
C33 N8 C32 C36 -0.4(7)
C33 N8 C32 C31 -178.8(4)
N7 C31 C32 N8 87.3(5)
C27 C31 C32 N8 -88.2(5)
N7 C31 C32 C36 -91.1(5)
C27 C31 C32 C36 93.4(6)
C32 N8 C33 C34 0.1(7)
N8 C33 C34 C35 -0.6(8)
C33 C34 C35 C36 1.3(8)
C34 C35 C36 C32 -1.5(7)
C34 C35 C36 C38 -180.0(4)
N8 C32 C36 C35 1.1(7)
C31 C32 C36 C35 179.3(4)
N8 C32 C36 C38 179.5(4)
C31 C32 C36 C38 -2.3(7)
Mn1 O5 C37 N9 2.7(6)
Mn1 O5 C37 C27 -177.4(3)
N10 N9 C37 O5 -0.9(6)
N10 N9 C37 C27 179.2(4)
C30 C27 C37 O5 169.3(4)
C31 C27 C37 O5 -9.2(7)
C30 C27 C37 N9 -10.8(7)
C31 C27 C37 N9 170.7(4)
N12 N11 C38 O7 2.8(6)
N12 N11 C38 C36 -173.8(4)
Mn2 O7 C38 N11 0.3(6)
Mn2 O7 C38 C36 176.9(3)
C35 C36 C38 N11 0.5(6)
C32 C36 C38 N11 -177.9(4)
C35 C36 C38 O7 -176.3(4)
C32 C36 C38 O7 5.3(6)
N9 N10 C39 C40 177.2(4)
Mn1 N10 C39 C40 0.7(7)
N10 C39 C40 C41 -179.6(5)
N10 C39 C40 C45 -0.4(8)
C45 C40 C41 C42 -0.4(8)
C39 C40 C41 C42 178.8(5)
C40 C41 C42 C43 -0.2(9)
C41 C42 C43 C44 0.5(9)
C42 C43 C44 C45 0.0(9)
Mn1 O6 C45 C44 174.8(4)
Mn1 O6 C45 C40 -6.9(7)
C43 C44 C45 O6 177.7(5)
C43 C44 C45 C40 -0.6(8)
C41 C40 C45 O6 -177.4(5)
C39 C40 C45 O6 3.4(7)
C41 C40 C45 C44 0.8(7)
C39 C40 C45 C44 -178.4(5)
N11 N12 C46 C47 -174.5(5)
Mn2 N12 C46 C47 -0.1(7)
N12 C46 C47 C48 168.3(5)
N12 C46 C47 C52 -8.7(8)
C52 C47 C48 C49 0.5(9)
C46 C47 C48 C49 -176.7(6)
C47 C48 C49 C50 0.9(11)
C48 C49 C50 C51 -1.3(12)
C49 C50 C51 C52 0.2(13)
Mn2 O8 C52 C51 -154.6(5)
Mn2 O8 C52 C47 24.0(7)
C50 C51 C52 O8 179.9(6)
C50 C51 C52 C47 1.2(10)
C48 C47 C52 O8 179.9(5)
C46 C47 C52 O8 -3.1(8)
C48 C47 C52 C51 -1.5(8)
C46 C47 C52 C51 175.5(5)
